data_4105238
loop_
_publ_author_name
'Michaela Zirngast'
'Michaela Flock'
'Judith Baumgartner'
'Christoph Marschner'

_publ_section_title
;
 Group 4 Metallocene Complexes of Disilenes, Digermenes, and a Silagermene
;
_journal_name_full 'Journal of the American Chemical Society'
_journal_page_first 15952
_journal_page_last 15962
_journal_paper_doi 10.1021/ja905654r
_journal_volume 131
_journal_year 2009
_chemical_formula_sum 'C25 H55 Ge2 P Si4 Zr'
_chemical_formula_weight 735.42
_chemical_name_systematic
;
 ?
;
_space_group_IT_number 2
_symmetry_cell_setting triclinic
_symmetry_space_group_name_Hall '-P 1'
_symmetry_space_group_name_H-M 'P -1'
_atom_sites_solution_hydrogens geom
_atom_sites_solution_primary direct
_atom_sites_solution_secondary difmap
_audit_creation_method SHELXL-97
_cell_angle_alpha 84.00(3)
_cell_angle_beta 84.43(3)
_cell_angle_gamma 86.36(3)
_cell_formula_units_Z 2
_cell_length_a 11.461(2)
_cell_length_b 11.770(2)
_cell_length_c 13.139(3)
_cell_measurement_reflns_used 2564
_cell_measurement_temperature 100(2)
_cell_measurement_theta_max 48.201
_cell_measurement_theta_min 4.525
_cell_volume 1751.8(6)
_computing_cell_refinement 'Bruker XSCANS'
_computing_data_collection 'Bruker XSCANS'
_computing_data_reduction 'Bruker SHELXTL'
_computing_molecular_graphics 'Bruker SHELXTL'
_computing_publication_material 'Bruker SHELXTL'
_computing_structure_refinement 'SHELXL-97 (Sheldrick, 1997)'
_computing_structure_solution 'SHELXS-97 (Sheldrick, 1990)'
_diffrn_ambient_temperature 100(2)
_diffrn_measured_fraction_theta_full 0.986
_diffrn_measured_fraction_theta_max 0.986
_diffrn_measurement_device_type 'SMART APEX'
_diffrn_measurement_method '\w scans'
_diffrn_radiation_monochromator graphite
_diffrn_radiation_source 'fine-focus sealed tube'
_diffrn_radiation_type MoK\a
_diffrn_radiation_wavelength 0.71073
_diffrn_reflns_av_R_equivalents 0.0466
_diffrn_reflns_av_sigmaI/netI 0.0797
_diffrn_reflns_limit_h_max 13
_diffrn_reflns_limit_h_min -13
_diffrn_reflns_limit_k_max 13
_diffrn_reflns_limit_k_min -13
_diffrn_reflns_limit_l_max 15
_diffrn_reflns_limit_l_min -15
_diffrn_reflns_number 12560
_diffrn_reflns_theta_full 25.00
_diffrn_reflns_theta_max 25.00
_diffrn_reflns_theta_min 1.56
_exptl_absorpt_coefficient_mu 2.192
_exptl_absorpt_correction_T_max 0.6441
_exptl_absorpt_correction_T_min 0.4896
_exptl_absorpt_correction_type multi-scan
_exptl_absorpt_process_details SADABS
_exptl_crystal_colour orange
_exptl_crystal_density_diffrn 1.394
_exptl_crystal_description blocks
_exptl_crystal_F_000 760
_exptl_crystal_size_max 0.38
_exptl_crystal_size_mid 0.28
_exptl_crystal_size_min 0.22
_refine_diff_density_max 1.318
_refine_diff_density_min -1.566
_refine_diff_density_rms 0.136
_refine_ls_extinction_method none
_refine_ls_goodness_of_fit_ref 1.026
_refine_ls_hydrogen_treatment constr
_refine_ls_matrix_type full
_refine_ls_number_parameters 313
_refine_ls_number_reflns 6077
_refine_ls_number_restraints 0
_refine_ls_restrained_S_all 1.026
_refine_ls_R_factor_all 0.1000
_refine_ls_R_factor_gt 0.0712
_refine_ls_shift/su_max 0.014
_refine_ls_shift/su_mean 0.001
_refine_ls_structure_factor_coef Fsqd
_refine_ls_weighting_details 'calc w=1/[\s^2^(Fo^2^)+(0.0553P)^2^+10.5529P] where P=(Fo^2^+2Fc^2^)/3'
_refine_ls_weighting_scheme calc
_refine_ls_wR_factor_gt 0.1462
_refine_ls_wR_factor_ref 0.1606
_reflns_number_gt 4425
_reflns_number_total 6077
_reflns_threshold_expression >2sigma(I)
_cod_data_source_file ja905654r_si_002_5.cif
_cod_data_source_block 432j_11
_cod_database_code 4105238

loop_
_symmetry_equiv_pos_as_xyz
'x, y, z'
'-x, -y, -z'

loop_
_atom_site_label
_atom_site_type_symbol
_atom_site_fract_x
_atom_site_fract_y
_atom_site_fract_z
_atom_site_U_iso_or_equiv
_atom_site_adp_type
_atom_site_occupancy
_atom_site_symmetry_multiplicity
_atom_site_calc_flag
_atom_site_refinement_flags
Zr1 Zr 0.33330(7) 0.02076(6) 0.78756(6) 0.0336(2) Uani 1 1 d .
Ge1 Ge 0.31860(7) 0.25409(7) 0.83497(7) 0.0315(2) Uani 1 1 d .
Ge2 Ge 0.19650(7) 0.21844(7) 0.70134(6) 0.0298(2) Uani 1 1 d .
P1 P 0.20675(19) -0.06225(17) 0.64842(17) 0.0332(5) Uani 1 1 d .
Si1 Si 0.2247(2) 0.3274(2) 0.98854(17) 0.0387(6) Uani 1 1 d .
Si2 Si 0.4729(2) 0.38415(19) 0.7917(2) 0.0447(7) Uani 1 1 d .
Si3 Si -0.0078(2) 0.2709(2) 0.73668(18) 0.0434(7) Uani 1 1 d .
Si4 Si 0.2397(3) 0.3352(2) 0.54237(19) 0.0553(8) Uani 1 1 d .
C1 C 0.1689(10) -0.0120(8) 0.9236(7) 0.054(3) Uani 1 1 d .
H1 H 0.0997 0.0359 0.9168 0.064 Uiso 1 1 calc R
C2 C 0.2659(11) 0.0102(9) 0.9758(7) 0.061(3) Uani 1 1 d .
H2 H 0.2726 0.0745 1.0125 0.073 Uiso 1 1 calc R
C3 C 0.3497(11) -0.0789(8) 0.9637(8) 0.069(4) Uani 1 1 d .
H3 H 0.4244 -0.0849 0.9901 0.082 Uiso 1 1 calc R
C4 C 0.3071(11) -0.1588(8) 0.9063(8) 0.070(3) Uani 1 1 d .
H4 H 0.3474 -0.2273 0.8866 0.084 Uiso 1 1 calc R
C5 C 0.1939(10) -0.1185(8) 0.8835(7) 0.056(3) Uani 1 1 d .
H5 H 0.1427 -0.1563 0.8472 0.067 Uiso 1 1 calc R
C6 C 0.4919(9) 0.0798(8) 0.6536(11) 0.075(4) Uani 1 1 d .
H6 H 0.4724 0.1449 0.6082 0.090 Uiso 1 1 calc R
C7 C 0.4743(7) -0.0342(8) 0.6392(8) 0.050(2) Uani 1 1 d .
H7 H 0.4445 -0.0604 0.5814 0.060 Uiso 1 1 calc R
C8 C 0.5082(8) -0.1007(7) 0.7248(8) 0.052(3) Uani 1 1 d .
H8 H 0.5033 -0.1812 0.7387 0.063 Uiso 1 1 calc R
C9 C 0.5518(9) -0.0266(9) 0.7879(10) 0.071(4) Uani 1 1 d .
H9 H 0.5832 -0.0496 0.8516 0.085 Uiso 1 1 calc R
C10 C 0.5422(9) 0.0815(10) 0.7443(14) 0.091(5) Uani 1 1 d .
H10 H 0.5658 0.1473 0.7713 0.109 Uiso 1 1 calc R
C11 C 0.2224(8) 0.0003(8) 0.5142(6) 0.046(2) Uani 1 1 d .
H11A H 0.1798 -0.0440 0.4722 0.070 Uiso 1 1 calc R
H11B H 0.3057 -0.0013 0.4888 0.070 Uiso 1 1 calc R
H11C H 0.1902 0.0796 0.5100 0.070 Uiso 1 1 calc R
C12 C 0.2398(8) -0.2146(7) 0.6313(7) 0.050(2) Uani 1 1 d .
H12A H 0.2302 -0.2601 0.6981 0.075 Uiso 1 1 calc R
H12B H 0.3209 -0.2254 0.6011 0.075 Uiso 1 1 calc R
H12C H 0.1860 -0.2395 0.5855 0.075 Uiso 1 1 calc R
C13 C 0.0473(7) -0.0593(8) 0.6698(7) 0.045(2) Uani 1 1 d .
H13A H 0.0159 -0.0967 0.6159 0.067 Uiso 1 1 calc R
H13B H 0.0159 0.0202 0.6681 0.067 Uiso 1 1 calc R
H13C H 0.0242 -0.0999 0.7370 0.067 Uiso 1 1 calc R
C14 C 0.3349(14) 0.3268(12) 1.0842(11) 0.115(6) Uani 1 1 d .
H14A H 0.2971 0.3080 1.1535 0.173 Uiso 1 1 calc R
H14B H 0.3670 0.4025 1.0796 0.173 Uiso 1 1 calc R
H14C H 0.3986 0.2695 1.0697 0.173 Uiso 1 1 calc R
C15 C 0.1705(11) 0.4804(10) 0.9658(8) 0.091(5) Uani 1 1 d .
H15A H 0.0925 0.4842 0.9404 0.136 Uiso 1 1 calc R
H15B H 0.2250 0.5212 0.9147 0.136 Uiso 1 1 calc R
H15C H 0.1655 0.5161 1.0303 0.136 Uiso 1 1 calc R
C16 C 0.1025(16) 0.2501(16) 1.0620(14) 0.198(12) Uani 1 1 d .
H16A H 0.1265 0.1689 1.0746 0.296 Uiso 1 1 calc R
H16B H 0.0337 0.2586 1.0224 0.296 Uiso 1 1 calc R
H16C H 0.0828 0.2822 1.1278 0.296 Uiso 1 1 calc R
C17 C 0.5555(15) 0.3811(12) 0.6587(15) 0.189(12) Uani 1 1 d .
H17A H 0.6149 0.4385 0.6494 0.284 Uiso 1 1 calc R
H17B H 0.5001 0.3983 0.6061 0.284 Uiso 1 1 calc R
H17C H 0.5938 0.3051 0.6522 0.284 Uiso 1 1 calc R
C18 C 0.4202(9) 0.5372(7) 0.7887(10) 0.069(3) Uani 1 1 d .
H18A H 0.3983 0.5566 0.8590 0.104 Uiso 1 1 calc R
H18B H 0.3516 0.5501 0.7490 0.104 Uiso 1 1 calc R
H18C H 0.4828 0.5855 0.7565 0.104 Uiso 1 1 calc R
C19 C 0.5875(12) 0.3585(11) 0.8807(14) 0.142(8) Uani 1 1 d .
H19A H 0.6513 0.4096 0.8582 0.213 Uiso 1 1 calc R
H19B H 0.6182 0.2788 0.8814 0.213 Uiso 1 1 calc R
H19C H 0.5543 0.3733 0.9499 0.213 Uiso 1 1 calc R
C20 C -0.0804(11) 0.1967(15) 0.8579(13) 0.154(9) Uani 1 1 d .
H20A H -0.1656 0.2009 0.8545 0.232 Uiso 1 1 calc R
H20B H -0.0618 0.2341 0.9171 0.232 Uiso 1 1 calc R
H20C H -0.0515 0.1163 0.8653 0.232 Uiso 1 1 calc R
C21 C -0.0380(9) 0.4260(9) 0.7470(10) 0.077(4) Uani 1 1 d .
H21A H -0.0053 0.4694 0.6841 0.116 Uiso 1 1 calc R
H21B H -0.0015 0.4479 0.8060 0.116 Uiso 1 1 calc R
H21C H -0.1230 0.4427 0.7564 0.116 Uiso 1 1 calc R
C22 C -0.0970(13) 0.2350(16) 0.6357(14) 0.155(9) Uani 1 1 d .
H22A H -0.1224 0.3054 0.5954 0.233 Uiso 1 1 calc R
H22B H -0.1660 0.1955 0.6678 0.233 Uiso 1 1 calc R
H22C H -0.0498 0.1851 0.5905 0.233 Uiso 1 1 calc R
C23 C 0.1208(18) 0.3269(14) 0.4538(10) 0.153(8) Uani 1 1 d .
H23A H 0.0491 0.3681 0.4802 0.230 Uiso 1 1 calc R
H23B H 0.1050 0.2467 0.4502 0.230 Uiso 1 1 calc R
H23C H 0.1467 0.3618 0.3849 0.230 Uiso 1 1 calc R
C24 C 0.2274(13) 0.4890(7) 0.5604(8) 0.094(5) Uani 1 1 d .
H24A H 0.2986 0.5102 0.5879 0.141 Uiso 1 1 calc R
H24B H 0.1591 0.5048 0.6087 0.141 Uiso 1 1 calc R
H24C H 0.2180 0.5337 0.4942 0.141 Uiso 1 1 calc R
C25 C 0.3748(15) 0.2997(10) 0.4615(11) 0.162(10) Uani 1 1 d .
H25A H 0.3758 0.3473 0.3957 0.243 Uiso 1 1 calc R
H25B H 0.3773 0.2188 0.4494 0.243 Uiso 1 1 calc R
H25C H 0.4433 0.3141 0.4966 0.243 Uiso 1 1 calc R

loop_
_atom_site_aniso_label
_atom_site_aniso_U_11
_atom_site_aniso_U_22
_atom_site_aniso_U_33
_atom_site_aniso_U_23
_atom_site_aniso_U_13
_atom_site_aniso_U_12
Zr1 0.0354(5) 0.0194(4) 0.0448(5) 0.0103(3) -0.0149(4) 0.0023(3)
Ge1 0.0265(5) 0.0253(4) 0.0380(5) 0.0049(4) 0.0087(4) 0.0037(3)
Ge2 0.0331(5) 0.0277(4) 0.0216(4) 0.0090(3) 0.0094(3) 0.0153(4)
P1 0.0320(12) 0.0251(11) 0.0410(13) 0.0070(9) -0.0104(10) 0.0033(9)
Si1 0.0380(14) 0.0518(15) 0.0243(12) 0.0020(11) 0.0042(10) -0.0069(11)
Si2 0.0319(13) 0.0195(11) 0.0757(19) 0.0013(11) 0.0195(12) 0.0064(10)
Si3 0.0364(14) 0.0605(16) 0.0320(13) -0.0136(12) -0.0069(11) 0.0280(12)
Si4 0.101(2) 0.0263(13) 0.0269(13) 0.0097(10) 0.0241(14) 0.0250(13)
C1 0.085(8) 0.041(6) 0.030(5) 0.026(4) -0.003(5) -0.017(5)
C2 0.111(9) 0.048(6) 0.025(5) 0.016(4) -0.027(5) -0.025(6)
C3 0.106(10) 0.041(6) 0.066(7) 0.025(5) -0.057(7) -0.026(6)
C4 0.119(10) 0.030(5) 0.059(7) 0.027(5) -0.040(7) 0.000(6)
C5 0.081(8) 0.052(6) 0.034(5) 0.025(5) -0.008(5) -0.037(6)
C6 0.028(6) 0.034(6) 0.146(12) 0.018(7) 0.035(7) 0.018(4)
C7 0.021(5) 0.056(6) 0.073(7) -0.011(5) 0.002(4) 0.002(4)
C8 0.054(6) 0.027(5) 0.081(7) -0.017(5) -0.028(5) 0.017(4)
C9 0.050(6) 0.058(7) 0.116(10) -0.049(7) -0.044(6) 0.024(5)
C10 0.025(6) 0.043(7) 0.209(17) -0.049(9) -0.004(8) 0.011(5)
C11 0.044(5) 0.054(6) 0.040(5) 0.009(4) -0.013(4) 0.000(4)
C12 0.050(6) 0.037(5) 0.063(6) 0.003(5) -0.021(5) 0.012(4)
C13 0.033(5) 0.045(5) 0.057(6) -0.004(4) -0.005(4) -0.005(4)
C14 0.147(14) 0.101(11) 0.105(11) -0.018(9) -0.085(11) 0.052(10)
C15 0.098(9) 0.119(10) 0.040(6) -0.007(6) 0.007(6) 0.090(8)
C16 0.207(19) 0.21(2) 0.188(18) -0.142(16) 0.169(16) -0.174(17)
C17 0.188(17) 0.091(11) 0.27(2) -0.109(13) 0.205(18) -0.081(11)
C18 0.048(6) 0.031(5) 0.123(10) 0.010(6) -0.001(6) 0.011(4)
C19 0.081(10) 0.075(9) 0.27(2) 0.096(11) -0.090(12) -0.058(8)
C20 0.062(9) 0.188(17) 0.168(16) 0.070(13) 0.080(10) 0.060(10)
C21 0.053(7) 0.074(8) 0.110(10) -0.041(7) -0.027(6) 0.047(6)
C22 0.099(11) 0.202(18) 0.197(18) -0.146(16) -0.104(12) 0.086(12)
C23 0.27(2) 0.136(14) 0.051(9) 0.039(9) -0.061(12) 0.026(15)
C24 0.190(14) 0.023(5) 0.049(6) 0.011(4) 0.049(8) 0.041(7)
C25 0.240(19) 0.059(8) 0.125(12) 0.069(8) 0.150(13) 0.080(10)

loop_
_atom_type_symbol
_atom_type_description
_atom_type_scat_dispersion_real
_atom_type_scat_dispersion_imag
_atom_type_scat_source
C C 0.0033 0.0016 'International Tables Vol C Tables 4.2.6.8 and 6.1.1.4'
H H 0.0000 0.0000 'International Tables Vol C Tables 4.2.6.8 and 6.1.1.4'
Si Si 0.0817 0.0704 'International Tables Vol C Tables 4.2.6.8 and 6.1.1.4'
P P 0.1023 0.0942 'International Tables Vol C Tables 4.2.6.8 and 6.1.1.4'
Ge Ge 0.1547 1.8001 'International Tables Vol C Tables 4.2.6.8 and 6.1.1.4'
Zr Zr -2.9673 0.5597 'International Tables Vol C Tables 4.2.6.8 and 6.1.1.4'

loop_
_geom_angle_atom_site_label_1
_geom_angle_atom_site_label_2
_geom_angle_atom_site_label_3
_geom_angle
C6 Zr1 C1 172.7(3)
C6 Zr1 C3 129.0(4)
C1 Zr1 C3 53.9(4)
C6 Zr1 C4 132.2(4)
C1 Zr1 C4 54.4(4)
C3 Zr1 C4 32.5(3)
C6 Zr1 C2 145.2(5)
C1 Zr1 C2 32.8(3)
C3 Zr1 C2 32.1(4)
C4 Zr1 C2 54.0(4)
C6 Zr1 C8 53.1(3)
C1 Zr1 C8 133.7(3)
C3 Zr1 C8 88.5(4)
C4 Zr1 C8 79.3(4)
C2 Zr1 C8 120.2(4)
C6 Zr1 C5 154.3(4)
C1 Zr1 C5 32.8(3)
C3 Zr1 C5 53.4(3)
C4 Zr1 C5 32.4(3)
C2 Zr1 C5 53.9(3)
C8 Zr1 C5 105.0(4)
C6 Zr1 C7 32.6(3)
C1 Zr1 C7 154.3(3)
C3 Zr1 C7 120.2(4)
C4 Zr1 C7 106.0(4)
C2 Zr1 C7 151.8(4)
C8 Zr1 C7 31.7(3)
C5 Zr1 C7 121.7(3)
C6 Zr1 C9 51.9(4)
C1 Zr1 C9 131.4(4)
C3 Zr1 C9 77.5(4)
C4 Zr1 C9 86.4(4)
C2 Zr1 C9 102.6(4)
C8 Zr1 C9 32.5(3)
C5 Zr1 C9 118.7(4)
C7 Zr1 C9 52.5(3)
C6 Zr1 C10 31.8(4)
C1 Zr1 C10 146.6(5)
C3 Zr1 C10 100.0(5)
C4 Zr1 C10 116.4(4)
C2 Zr1 C10 114.0(5)
C8 Zr1 C10 52.9(3)
C5 Zr1 C10 148.8(4)
C7 Zr1 C10 53.1(4)
C9 Zr1 C10 30.7(4)
C6 Zr1 P1 92.6(4)
C1 Zr1 P1 90.3(2)
C3 Zr1 P1 122.1(2)
C4 Zr1 P1 90.5(3)
C2 Zr1 P1 122.2(3)
C8 Zr1 P1 89.0(2)
C5 Zr1 P1 71.7(2)
C7 Zr1 P1 72.1(2)
C9 Zr1 P1 120.8(2)
C10 Zr1 P1 122.9(4)
C6 Zr1 Ge1 86.0(3)
C1 Zr1 Ge1 86.9(2)
C3 Zr1 Ge1 99.7(3)
C4 Zr1 Ge1 129.2(3)
C2 Zr1 Ge1 75.4(2)
C8 Zr1 Ge1 129.7(2)
C5 Zr1 Ge1 119.6(3)
C7 Zr1 Ge1 118.4(2)
C9 Zr1 Ge1 101.0(2)
C10 Zr1 Ge1 76.9(2)
P1 Zr1 Ge1 124.71(6)
Si2 Ge1 Si1 100.58(10)
Si2 Ge1 Ge2 118.45(8)
Si1 Ge1 Ge2 118.36(7)
Si2 Ge1 Zr1 124.46(7)
Si1 Ge1 Zr1 126.87(7)
Ge2 Ge1 Zr1 66.04(4)
Si3 Ge2 Si4 100.36(10)
Si3 Ge2 Ge1 114.43(7)
Si4 Ge2 Ge1 113.17(10)
Si3 Ge2 Zr1 129.07(8)
Si4 Ge2 Zr1 128.05(7)
Ge1 Ge2 Zr1 64.20(4)
C13 P1 C11 99.5(4)
C13 P1 C12 100.5(4)
C11 P1 C12 100.5(4)
C13 P1 Zr1 119.7(3)
C11 P1 Zr1 118.9(3)
C12 P1 Zr1 114.5(3)
C16 Si1 C14 103.3(9)
C16 Si1 C15 106.6(8)
C14 Si1 C15 105.0(6)
C16 Si1 Ge1 119.2(4)
C14 Si1 Ge1 109.1(5)
C15 Si1 Ge1 112.5(3)
C19 Si2 C18 108.4(6)
C19 Si2 C17 104.5(9)
C18 Si2 C17 101.2(6)
C19 Si2 Ge1 111.7(4)
C18 Si2 Ge1 113.3(3)
C17 Si2 Ge1 116.9(5)
C22 Si3 C21 105.8(6)
C22 Si3 C20 103.6(9)
C21 Si3 C20 105.7(7)
C22 Si3 Ge2 112.4(5)
C21 Si3 Ge2 113.4(4)
C20 Si3 Ge2 115.0(4)
C25 Si4 C24 110.7(6)
C25 Si4 C23 103.0(9)
C24 Si4 C23 100.8(7)
C25 Si4 Ge2 118.4(4)
C24 Si4 Ge2 111.8(3)
C23 Si4 Ge2 110.3(5)
C5 C1 C2 107.4(10)
C5 C1 Zr1 74.8(6)
C2 C1 Zr1 74.5(6)
C3 C2 C1 107.6(9)
C3 C2 Zr1 73.5(6)
C1 C2 Zr1 72.7(5)
C2 C3 C4 109.4(10)
C2 C3 Zr1 74.3(5)
C4 C3 Zr1 74.0(5)
C5 C4 C3 107.1(10)
C5 C4 Zr1 74.1(5)
C3 C4 Zr1 73.5(5)
C4 C5 C1 108.4(9)
C4 C5 Zr1 73.4(5)
C1 C5 Zr1 72.5(5)
C10 C6 C7 108.7(10)
C10 C6 Zr1 76.2(7)
C7 C6 Zr1 75.1(6)
C8 C7 C6 107.0(10)
C8 C7 Zr1 73.8(6)
C6 C7 Zr1 72.3(6)
C7 C8 C9 106.8(9)
C7 C8 Zr1 74.5(5)
C9 C8 Zr1 74.6(5)
C10 C9 C8 109.6(11)
C10 C9 Zr1 74.9(6)
C8 C9 Zr1 73.0(5)
C9 C10 C6 107.7(10)
C9 C10 Zr1 74.4(7)
C6 C10 Zr1 72.0(6)

loop_
_geom_bond_atom_site_label_1
_geom_bond_atom_site_label_2
_geom_bond_distance
Zr1 C6 2.484(10)
Zr1 C1 2.487(9)
Zr1 C3 2.501(9)
Zr1 C4 2.508(9)
Zr1 C2 2.511(9)
Zr1 C8 2.511(9)
Zr1 C5 2.517(8)
Zr1 C7 2.519(9)
Zr1 C9 2.531(10)
Zr1 C10 2.536(11)
Zr1 P1 2.733(2)
Zr1 Ge1 2.8700(13)
Ge1 Si2 2.400(3)
Ge1 Si1 2.408(3)
Ge1 Ge2 2.4337(14)
Ge2 Si3 2.397(3)
Ge2 Si4 2.404(2)
P1 C13 1.821(8)
P1 C11 1.835(8)
P1 C12 1.842(9)
Si1 C16 1.853(11)
Si1 C14 1.866(12)
Si1 C15 1.872(11)
Si2 C19 1.832(13)
Si2 C18 1.861(9)
Si2 C17 1.908(13)
Si3 C22 1.849(12)
Si3 C21 1.852(10)
Si3 C20 1.881(13)
Si4 C25 1.842(11)
Si4 C24 1.845(9)
Si4 C23 1.889(16)
C1 C5 1.412(14)
C1 C2 1.413(14)
C2 C3 1.387(15)
C3 C4 1.404(14)
C4 C5 1.402(14)
C6 C10 1.376(18)
C6 C7 1.403(14)
C7 C8 1.375(13)
C8 C9 1.409(13)
C9 C10 1.341(16)

loop_
_geom_torsion_atom_site_label_1
_geom_torsion_atom_site_label_2
_geom_torsion_atom_site_label_3
_geom_torsion_atom_site_label_4
_geom_torsion
C6 Zr1 Ge1 Si2 -21.1(4)
C1 Zr1 Ge1 Si2 160.4(2)
C3 Zr1 Ge1 Si2 107.8(3)
C4 Zr1 Ge1 Si2 123.2(4)
C2 Zr1 Ge1 Si2 129.1(3)
C8 Zr1 Ge1 Si2 11.7(3)
C5 Zr1 Ge1 Si2 161.1(3)
C7 Zr1 Ge1 Si2 -24.4(3)
C9 Zr1 Ge1 Si2 28.8(3)
C10 Zr1 Ge1 Si2 9.7(4)
P1 Zr1 Ge1 Si2 -111.47(11)
C6 Zr1 Ge1 Si1 -163.6(4)
C1 Zr1 Ge1 Si1 17.9(2)
C3 Zr1 Ge1 Si1 -34.6(3)
C4 Zr1 Ge1 Si1 -19.2(4)
C2 Zr1 Ge1 Si1 -13.3(3)
C8 Zr1 Ge1 Si1 -130.7(3)
C5 Zr1 Ge1 Si1 18.6(3)
C7 Zr1 Ge1 Si1 -166.8(3)
C9 Zr1 Ge1 Si1 -113.6(3)
C10 Zr1 Ge1 Si1 -132.7(4)
P1 Zr1 Ge1 Si1 106.08(11)
C6 Zr1 Ge1 Ge2 88.0(3)
C1 Zr1 Ge1 Ge2 -90.5(2)
C3 Zr1 Ge1 Ge2 -143.1(3)
C4 Zr1 Ge1 Ge2 -127.7(4)
C2 Zr1 Ge1 Ge2 -121.8(3)
C8 Zr1 Ge1 Ge2 120.9(3)
C5 Zr1 Ge1 Ge2 -89.8(3)
C7 Zr1 Ge1 Ge2 84.7(3)
C9 Zr1 Ge1 Ge2 137.9(3)
C10 Zr1 Ge1 Ge2 118.8(4)
P1 Zr1 Ge1 Ge2 -2.37(7)
Si2 Ge1 Ge2 Si3 -119.07(10)
Si1 Ge1 Ge2 Si3 2.91(11)
Zr1 Ge1 Ge2 Si3 123.32(9)
Si2 Ge1 Ge2 Si4 -4.92(10)
Si1 Ge1 Ge2 Si4 117.06(10)
Zr1 Ge1 Ge2 Si4 -122.53(8)
Si2 Ge1 Ge2 Zr1 117.61(7)
Si1 Ge1 Ge2 Zr1 -120.41(8)
C6 Zr1 Ge2 Si3 170.3(4)
C1 Zr1 Ge2 Si3 -14.2(2)
C3 Zr1 Ge2 Si3 -44.2(3)
C4 Zr1 Ge2 Si3 4.5(4)
C2 Zr1 Ge2 Si3 -43.8(3)
C8 Zr1 Ge2 Si3 149.0(3)
C5 Zr1 Ge2 Si3 12.1(3)
C7 Zr1 Ge2 Si3 143.1(2)
C9 Zr1 Ge2 Si3 -165.2(3)
C10 Zr1 Ge2 Si3 -162.3(4)
P1 Zr1 Ge2 Si3 76.50(11)
Ge1 Zr1 Ge2 Si3 -101.49(10)
C6 Zr1 Ge2 Si4 11.9(4)
C1 Zr1 Ge2 Si4 -172.6(3)
C3 Zr1 Ge2 Si4 157.4(3)
C4 Zr1 Ge2 Si4 -153.8(4)
C2 Zr1 Ge2 Si4 157.8(3)
C8 Zr1 Ge2 Si4 -9.3(3)
C5 Zr1 Ge2 Si4 -146.3(3)
C7 Zr1 Ge2 Si4 -15.2(3)
C9 Zr1 Ge2 Si4 36.4(4)
C10 Zr1 Ge2 Si4 39.3(4)
P1 Zr1 Ge2 Si4 -81.85(12)
Ge1 Zr1 Ge2 Si4 100.16(12)
C6 Zr1 Ge2 Ge1 -88.3(4)
C1 Zr1 Ge2 Ge1 87.3(2)
C3 Zr1 Ge2 Ge1 57.3(3)
C4 Zr1 Ge2 Ge1 106.0(4)
C2 Zr1 Ge2 Ge1 57.7(2)
C8 Zr1 Ge2 Ge1 -109.5(3)
C5 Zr1 Ge2 Ge1 113.6(3)
C7 Zr1 Ge2 Ge1 -115.4(2)
C9 Zr1 Ge2 Ge1 -63.7(3)
C10 Zr1 Ge2 Ge1 -60.8(4)
P1 Zr1 Ge2 Ge1 177.98(6)
C6 Zr1 P1 C13 -149.9(4)
C1 Zr1 P1 C13 23.4(4)
C3 Zr1 P1 C13 69.6(5)
C4 Zr1 P1 C13 77.8(5)
C2 Zr1 P1 C13 31.4(5)
C8 Zr1 P1 C13 157.1(4)
C5 Zr1 P1 C13 50.9(4)
C7 Zr1 P1 C13 -175.6(4)
C9 Zr1 P1 C13 164.0(5)
C10 Zr1 P1 C13 -159.8(5)
Ge1 Zr1 P1 C13 -62.9(3)
C6 Zr1 P1 C11 -27.8(4)
C1 Zr1 P1 C11 145.5(4)
C3 Zr1 P1 C11 -168.4(5)
C4 Zr1 P1 C11 -160.2(5)
C2 Zr1 P1 C11 153.4(5)
C8 Zr1 P1 C11 -80.8(4)
C5 Zr1 P1 C11 173.0(4)
C7 Zr1 P1 C11 -53.5(4)
C9 Zr1 P1 C11 -74.0(5)
C10 Zr1 P1 C11 -37.8(5)
Ge1 Zr1 P1 C11 59.1(4)
C6 Zr1 P1 C12 90.8(4)
C1 Zr1 P1 C12 -95.9(4)
C3 Zr1 P1 C12 -49.8(5)
C4 Zr1 P1 C12 -41.5(5)
C2 Zr1 P1 C12 -87.9(5)
C8 Zr1 P1 C12 37.8(4)
C5 Zr1 P1 C12 -68.4(5)
C7 Zr1 P1 C12 65.1(4)
C9 Zr1 P1 C12 44.6(5)
C10 Zr1 P1 C12 80.8(5)
Ge1 Zr1 P1 C12 177.7(4)
Si2 Ge1 Si1 C16 -175.4(9)
Ge2 Ge1 Si1 C16 53.9(9)
Zr1 Ge1 Si1 C16 -26.2(9)
Si2 Ge1 Si1 C14 -57.3(5)
Ge2 Ge1 Si1 C14 172.0(5)
Zr1 Ge1 Si1 C14 92.0(5)
Si2 Ge1 Si1 C15 58.8(5)
Ge2 Ge1 Si1 C15 -71.9(5)
Zr1 Ge1 Si1 C15 -152.0(5)
Si1 Ge1 Si2 C19 71.9(7)
Ge2 Ge1 Si2 C19 -157.5(7)
Zr1 Ge1 Si2 C19 -78.4(7)
Si1 Ge1 Si2 C18 -50.8(5)
Ge2 Ge1 Si2 C18 79.8(5)
Zr1 Ge1 Si2 C18 158.9(4)
Si1 Ge1 Si2 C17 -167.9(8)
Ge2 Ge1 Si2 C17 -37.3(8)
Zr1 Ge1 Si2 C17 41.9(8)
Si4 Ge2 Si3 C22 61.5(7)
Ge1 Ge2 Si3 C22 -177.1(7)
Zr1 Ge2 Si3 C22 -101.4(7)
Si4 Ge2 Si3 C21 -58.6(4)
Ge1 Ge2 Si3 C21 62.9(4)
Zr1 Ge2 Si3 C21 138.6(4)
Si4 Ge2 Si3 C20 179.6(7)
Ge1 Ge2 Si3 C20 -58.9(7)
Zr1 Ge2 Si3 C20 16.8(7)
Si3 Ge2 Si4 C25 -163.1(8)
Ge1 Ge2 Si4 C25 74.5(8)
Zr1 Ge2 Si4 C25 0.0(8)
Si3 Ge2 Si4 C24 66.4(5)
Ge1 Ge2 Si4 C24 -56.0(5)
Zr1 Ge2 Si4 C24 -130.6(5)
Si3 Ge2 Si4 C23 -44.9(6)
Ge1 Ge2 Si4 C23 -167.3(6)
Zr1 Ge2 Si4 C23 118.1(6)
C6 Zr1 C1 C5 167(3)
C3 Zr1 C1 C5 -76.8(6)
C4 Zr1 C1 C5 -36.3(6)
C2 Zr1 C1 C5 -113.4(9)
C8 Zr1 C1 C5 -34.8(8)
C7 Zr1 C1 C5 8.5(11)
C9 Zr1 C1 C5 -79.2(7)
C10 Zr1 C1 C5 -120.9(7)
P1 Zr1 C1 C5 54.1(6)
Ge1 Zr1 C1 C5 178.9(6)
C6 Zr1 C1 C2 -80(3)
C3 Zr1 C1 C2 36.6(6)
C4 Zr1 C1 C2 77.1(6)
C8 Zr1 C1 C2 78.6(7)
C5 Zr1 C1 C2 113.4(9)
C7 Zr1 C1 C2 121.9(8)
C9 Zr1 C1 C2 34.2(8)
C10 Zr1 C1 C2 -7.6(9)
P1 Zr1 C1 C2 167.5(6)
Ge1 Zr1 C1 C2 -67.7(6)
C5 C1 C2 C3 2.4(10)
Zr1 C1 C2 C3 -65.7(7)
C5 C1 C2 Zr1 68.1(6)
C6 Zr1 C2 C3 -77.6(8)
C1 Zr1 C2 C3 115.0(9)
C4 Zr1 C2 C3 36.7(6)
C8 Zr1 C2 C3 -9.8(7)
C5 Zr1 C2 C3 77.1(7)
C7 Zr1 C2 C3 -13.8(10)
C9 Zr1 C2 C3 -39.4(7)
C10 Zr1 C2 C3 -69.5(7)
P1 Zr1 C2 C3 100.2(6)
Ge1 Zr1 C2 C3 -137.7(6)
C6 Zr1 C2 C1 167.4(6)
C3 Zr1 C2 C1 -115.0(9)
C4 Zr1 C2 C1 -78.4(6)
C8 Zr1 C2 C1 -124.9(6)
C5 Zr1 C2 C1 -38.0(6)
C7 Zr1 C2 C1 -128.8(7)
C9 Zr1 C2 C1 -154.4(6)
C10 Zr1 C2 C1 175.5(6)
P1 Zr1 C2 C1 -14.8(7)
Ge1 Zr1 C2 C1 107.3(6)
C1 C2 C3 C4 -1.1(11)
Zr1 C2 C3 C4 -66.3(8)
C1 C2 C3 Zr1 65.2(6)
C6 Zr1 C3 C2 134.1(7)
C1 Zr1 C3 C2 -37.5(6)
C4 Zr1 C3 C2 -116.1(10)
C8 Zr1 C3 C2 171.5(6)
C5 Zr1 C3 C2 -78.5(7)
C7 Zr1 C3 C2 172.5(6)
C9 Zr1 C3 C2 140.7(7)
C10 Zr1 C3 C2 119.6(6)
P1 Zr1 C3 C2 -100.7(6)
Ge1 Zr1 C3 C2 41.4(6)
C6 Zr1 C3 C4 -109.8(8)
C1 Zr1 C3 C4 78.6(8)
C2 Zr1 C3 C4 116.1(10)
C8 Zr1 C3 C4 -72.4(8)
C5 Zr1 C3 C4 37.6(7)
C7 Zr1 C3 C4 -71.4(8)
C9 Zr1 C3 C4 -103.2(8)
C10 Zr1 C3 C4 -124.3(8)
P1 Zr1 C3 C4 15.4(9)
Ge1 Zr1 C3 C4 157.5(7)
C2 C3 C4 C5 -0.6(12)
Zr1 C3 C4 C5 -67.1(7)
C2 C3 C4 Zr1 66.5(7)
C6 Zr1 C4 C5 -147.1(7)
C1 Zr1 C4 C5 36.7(6)
C3 Zr1 C4 C5 113.7(11)
C2 Zr1 C4 C5 77.5(7)
C8 Zr1 C4 C5 -142.1(7)
C7 Zr1 C4 C5 -124.7(6)
C9 Zr1 C4 C5 -174.0(7)
C10 Zr1 C4 C5 179.1(7)
P1 Zr1 C4 C5 -53.2(6)
Ge1 Zr1 C4 C5 84.6(7)
C6 Zr1 C4 C3 99.1(9)
C1 Zr1 C4 C3 -77.0(8)
C2 Zr1 C4 C3 -36.2(7)
C8 Zr1 C4 C3 104.1(8)
C5 Zr1 C4 C3 -113.7(11)
C7 Zr1 C4 C3 121.5(8)
C9 Zr1 C4 C3 72.2(8)
C10 Zr1 C4 C3 65.3(9)
P1 Zr1 C4 C3 -167.0(7)
Ge1 Zr1 C4 C3 -29.1(9)
C3 C4 C5 C1 2.1(11)
Zr1 C4 C5 C1 -64.5(6)
C3 C4 C5 Zr1 66.6(7)
C2 C1 C5 C4 -2.8(10)
Zr1 C1 C5 C4 65.2(7)
C2 C1 C5 Zr1 -67.9(6)
C6 Zr1 C5 C4 67.7(11)
C1 Zr1 C5 C4 -116.1(9)
C3 Zr1 C5 C4 -37.8(7)
C2 Zr1 C5 C4 -78.0(7)
C8 Zr1 C5 C4 38.7(7)
C7 Zr1 C5 C4 68.3(7)
C9 Zr1 C5 C4 6.8(8)
C10 Zr1 C5 C4 -1.6(11)
P1 Zr1 C5 C4 122.5(7)
Ge1 Zr1 C5 C4 -117.4(6)
C6 Zr1 C5 C1 -176.2(9)
C3 Zr1 C5 C1 78.3(7)
C4 Zr1 C5 C1 116.1(9)
C2 Zr1 C5 C1 38.1(6)
C8 Zr1 C5 C1 154.7(6)
C7 Zr1 C5 C1 -175.7(6)
C9 Zr1 C5 C1 122.8(6)
C10 Zr1 C5 C1 114.4(9)
P1 Zr1 C5 C1 -121.5(6)
Ge1 Zr1 C5 C1 -1.3(7)
C1 Zr1 C6 C10 83(3)
C3 Zr1 C6 C10 -27.9(8)
C4 Zr1 C6 C10 -71.0(9)
C2 Zr1 C6 C10 14.1(9)
C8 Zr1 C6 C10 -77.2(6)
C5 Zr1 C6 C10 -113.1(11)
C7 Zr1 C6 C10 -114.0(9)
C9 Zr1 C6 C10 -36.0(6)
P1 Zr1 C6 C10 -164.0(6)
Ge1 Zr1 C6 C10 71.3(6)
C1 Zr1 C6 C7 -163(3)
C3 Zr1 C6 C7 86.1(9)
C4 Zr1 C6 C7 43.0(10)
C2 Zr1 C6 C7 128.1(8)
C8 Zr1 C6 C7 36.8(6)
C5 Zr1 C6 C7 0.9(14)
C9 Zr1 C6 C7 78.0(6)
C10 Zr1 C6 C7 114.0(9)
P1 Zr1 C6 C7 -50.0(7)
Ge1 Zr1 C6 C7 -174.7(7)
C10 C6 C7 C8 3.3(11)
Zr1 C6 C7 C8 -66.2(7)
C10 C6 C7 Zr1 69.5(8)
C6 Zr1 C7 C8 114.4(10)
C1 Zr1 C7 C8 -70.6(10)
C3 Zr1 C7 C8 -2.0(7)
C4 Zr1 C7 C8 -34.0(6)
C2 Zr1 C7 C8 6.5(10)
C5 Zr1 C7 C8 -65.2(7)
C9 Zr1 C7 C8 38.5(6)
C10 Zr1 C7 C8 77.3(7)
P1 Zr1 C7 C8 -119.2(6)
Ge1 Zr1 C7 C8 120.4(5)
C1 Zr1 C7 C6 175.0(8)
C3 Zr1 C7 C6 -116.3(8)
C4 Zr1 C7 C6 -148.3(7)
C2 Zr1 C7 C6 -107.9(9)
C8 Zr1 C7 C6 -114.4(10)
C5 Zr1 C7 C6 -179.5(7)
C9 Zr1 C7 C6 -75.8(7)
C10 Zr1 C7 C6 -37.0(7)
P1 Zr1 C7 C6 126.4(7)
Ge1 Zr1 C7 C6 6.1(8)
C6 C7 C8 C9 -2.9(11)
Zr1 C7 C8 C9 -68.1(7)
C6 C7 C8 Zr1 65.2(6)
C6 Zr1 C8 C7 -37.8(7)
C1 Zr1 C8 C7 145.6(6)
C3 Zr1 C8 C7 178.3(6)
C4 Zr1 C8 C7 146.9(6)
C2 Zr1 C8 C7 -176.5(5)
C5 Zr1 C8 C7 126.9(6)
C9 Zr1 C8 C7 -112.9(9)
C10 Zr1 C8 C7 -77.9(7)
P1 Zr1 C8 C7 56.1(6)
Ge1 Zr1 C8 C7 -80.4(6)
C6 Zr1 C8 C9 75.0(8)
C1 Zr1 C8 C9 -101.6(8)
C3 Zr1 C8 C9 -68.8(7)
C4 Zr1 C8 C9 -100.3(7)
C2 Zr1 C8 C9 -63.6(8)
C5 Zr1 C8 C9 -120.2(7)
C7 Zr1 C8 C9 112.9(9)
C10 Zr1 C8 C9 34.9(8)
P1 Zr1 C8 C9 169.0(7)
Ge1 Zr1 C8 C9 32.5(8)
C7 C8 C9 C10 1.5(13)
Zr1 C8 C9 C10 -66.5(8)
C7 C8 C9 Zr1 68.0(7)
C6 Zr1 C9 C10 37.3(8)
C1 Zr1 C9 C10 -134.2(9)
C3 Zr1 C9 C10 -136.2(9)
C4 Zr1 C9 C10 -167.8(9)
C2 Zr1 C9 C10 -116.0(9)
C8 Zr1 C9 C10 116.5(12)
C5 Zr1 C9 C10 -171.5(8)
C7 Zr1 C9 C10 78.9(9)
P1 Zr1 C9 C10 103.7(8)
Ge1 Zr1 C9 C10 -38.6(9)
C6 Zr1 C9 C8 -79.2(8)
C1 Zr1 C9 C8 109.3(7)
C3 Zr1 C9 C8 107.3(7)
C4 Zr1 C9 C8 75.6(7)
C2 Zr1 C9 C8 127.5(7)
C5 Zr1 C9 C8 72.0(8)
C7 Zr1 C9 C8 -37.6(6)
C10 Zr1 C9 C8 -116.5(12)
P1 Zr1 C9 C8 -12.8(8)
Ge1 Zr1 C9 C8 -155.1(6)
C8 C9 C10 C6 0.5(13)
Zr1 C9 C10 C6 -64.8(8)
C8 C9 C10 Zr1 65.3(8)
C7 C6 C10 C9 -2.3(13)
Zr1 C6 C10 C9 66.4(9)
C7 C6 C10 Zr1 -68.7(7)
C6 Zr1 C10 C9 -115.0(10)
C1 Zr1 C10 C9 78.2(9)
C3 Zr1 C10 C9 43.3(9)
C4 Zr1 C10 C9 13.6(10)
C2 Zr1 C10 C9 73.7(9)
C8 Zr1 C10 C9 -37.0(7)
C5 Zr1 C10 C9 14.6(14)
C7 Zr1 C10 C9 -77.1(8)
P1 Zr1 C10 C9 -95.9(9)
Ge1 Zr1 C10 C9 141.0(9)
C1 Zr1 C10 C6 -166.8(6)
C3 Zr1 C10 C6 158.4(6)
C4 Zr1 C10 C6 128.6(7)
C2 Zr1 C10 C6 -171.3(6)
C8 Zr1 C10 C6 78.0(7)
C5 Zr1 C10 C6 129.6(9)
C7 Zr1 C10 C6 38.0(6)
C9 Zr1 C10 C6 115.0(10)
P1 Zr1 C10 C6 19.1(7)
Ge1 Zr1 C10 C6 -104.0(6)
